data_7226080
loop_
_publ_author_name
'Xu, Hui'
'Zhou, Pan'
'Zhou, Bei'
'Zhou, Jie'
'Shen, Yuehai'
'Lu, Ling-Ling'
'Yu, Fu-Chao'

_publ_section_title
;
 Convenient one-step synthesis of pyrrolo[3,4-c]quinolin-1-ones via
 TMSCl-catalyzed cascade reactions of isatins and \b-enamino ketones
;
_journal_name_full 'RSC Adv.'
_journal_paper_doi 10.1039/C6RA15492A
_journal_year 2016
_chemical_formula_sum 'C19 H12 Br F N2 O'
_chemical_formula_weight 383.22
_chemical_name_systematic
; 
 ? 
;
_space_group_IT_number 15
_symmetry_cell_setting monoclinic
_symmetry_space_group_name_Hall '-C 2yc'
_symmetry_space_group_name_H-M 'C 1 2/c 1'
_atom_sites_solution_hydrogens geom
_atom_sites_solution_primary direct
_atom_sites_solution_secondary difmap
_audit_creation_method SHELXL-97
_audit_update_record
;
2015-11-25 deposited with the CCDC.
2016-07-28 downloaded from the CCDC.
;
_cell_angle_alpha 90.00
_cell_angle_beta 108.741(2)
_cell_angle_gamma 90.00
_cell_formula_units_Z 8
_cell_length_a 17.326(3)
_cell_length_b 17.185(3)
_cell_length_c 11.370(2)
_cell_measurement_reflns_used 1276
_cell_measurement_temperature 293(2)
_cell_measurement_theta_max 18.34
_cell_measurement_theta_min 2.37
_cell_volume 3205.9(10)
_computing_cell_refinement 'Bruker SMART'
_computing_data_collection 'Bruker SMART'
_computing_data_reduction 'Bruker SAINT'
_computing_molecular_graphics 'Bruker SHELXTL'
_computing_publication_material 'Bruker SHELXTL'
_computing_structure_refinement 'SHELXL-97 (Sheldrick, 1997)'
_computing_structure_solution 'SHELXS-97 (Sheldrick, 1990)'
_diffrn_ambient_temperature 293(2)
_diffrn_measured_fraction_theta_full 0.961
_diffrn_measured_fraction_theta_max 0.961
_diffrn_measurement_device_type 'CCD area detector'
_diffrn_measurement_method 'phi and omega scans'
_diffrn_radiation_monochromator graphite
_diffrn_radiation_source 'fine-focus sealed tube'
_diffrn_radiation_type MoK\a
_diffrn_radiation_wavelength 0.71073
_diffrn_reflns_av_R_equivalents 0.0885
_diffrn_reflns_av_sigmaI/netI 0.0988
_diffrn_reflns_limit_h_max 22
_diffrn_reflns_limit_h_min -22
_diffrn_reflns_limit_k_max 22
_diffrn_reflns_limit_k_min -22
_diffrn_reflns_limit_l_max 15
_diffrn_reflns_limit_l_min -14
_diffrn_reflns_number 15065
_diffrn_reflns_theta_full 28.24
_diffrn_reflns_theta_max 28.24
_diffrn_reflns_theta_min 1.72
_exptl_absorpt_coefficient_mu 2.583
_exptl_absorpt_correction_T_max 0.6536
_exptl_absorpt_correction_T_min 0.4920
_exptl_crystal_colour pink
_exptl_crystal_density_diffrn 1.588
_exptl_crystal_density_method 'not measured'
_exptl_crystal_description block
_exptl_crystal_F_000 1536
_exptl_crystal_size_max 0.32
_exptl_crystal_size_mid 0.20
_exptl_crystal_size_min 0.18
_refine_diff_density_max 0.287
_refine_diff_density_min -0.354
_refine_diff_density_rms 0.067
_refine_ls_extinction_method none
_refine_ls_goodness_of_fit_ref 0.919
_refine_ls_hydrogen_treatment mixed
_refine_ls_matrix_type full
_refine_ls_number_parameters 218
_refine_ls_number_reflns 3819
_refine_ls_number_restraints 0
_refine_ls_restrained_S_all 0.919
_refine_ls_R_factor_all 0.1492
_refine_ls_R_factor_gt 0.0480
_refine_ls_shift/su_max 0.001
_refine_ls_shift/su_mean 0.000
_refine_ls_structure_factor_coef Fsqd
_refine_ls_weighting_details 'calc w=1/[\s^2^(Fo^2^)+(0.0552P)^2^+0.4571P] where P=(Fo^2^+2Fc^2^)/3'
_refine_ls_weighting_scheme calc
_refine_ls_wR_factor_gt 0.1003
_refine_ls_wR_factor_ref 0.1347
_reflns_number_gt 1665
_reflns_number_total 3819
_reflns_threshold_expression >2sigma(I)
_cod_data_source_file c6ra15492a2.cif
_cod_data_source_block 1
_cod_depositor_comments
;
The following automatic conversions were performed:

'_symmetry_cell_setting' value 'Monoclinic' changed to 'monoclinic'
according to
/usr/data/users/saulius/crontab/automatic-downloads/rss-feeds/RSC/lib/dictionaries/cif_core.dic
dictionary named 'cif_core.dic' version 2.4.2 from 2011-04-26.

Automatic conversion script
Id: cif_fix_values 4268 2015-11-12 08:31:59Z antanas 
;
_cod_original_sg_symbol_H-M 'C2/c  '
_cod_database_code 7226080

loop_
_symmetry_equiv_pos_as_xyz
'x, y, z'
'-x, y, -z+1/2'
'x+1/2, y+1/2, z'
'-x+1/2, y+1/2, -z+1/2'
'-x, -y, -z'
'x, -y, z-1/2'
'-x+1/2, -y+1/2, -z'
'x+1/2, -y+1/2, z-1/2'

loop_
_atom_site_label
_atom_site_type_symbol
_atom_site_fract_x
_atom_site_fract_y
_atom_site_fract_z
_atom_site_U_iso_or_equiv
_atom_site_adp_type
_atom_site_occupancy
_atom_site_symmetry_multiplicity
_atom_site_calc_flag
_atom_site_refinement_flags
Br1 Br 0.45966(3) 0.12973(3) 1.08967(4) 0.0681(2) Uani 1 1 d .
F1 F 0.3474(2) 0.71378(16) 0.5494(3) 0.0964(10) Uani 1 1 d .
N1 N 0.3716(2) 0.3944(2) 0.5767(3) 0.0545(10) Uani 1 1 d .
N2 N 0.3573(2) 0.1271(2) 0.5279(3) 0.0577(10) Uani 1 1 d .
O1 O 0.4132(2) 0.38035(16) 0.7900(3) 0.0685(10) Uani 1 1 d .
C1 C 0.3544(4) 0.6344(3) 0.5554(4) 0.0657(14) Uani 1 1 d .
C2 C 0.2844(3) 0.5929(3) 0.5307(4) 0.0664(14) Uani 1 1 d .
H2 H 0.2339 0.6174 0.5081 0.080 Uiso 1 1 calc R
C3 C 0.2909(3) 0.5127(3) 0.5402(4) 0.0638(13) Uani 1 1 d .
H3 H 0.2444 0.4823 0.5264 0.077 Uiso 1 1 calc R
C4 C 0.3665(3) 0.4778(3) 0.5702(4) 0.0542(12) Uani 1 1 d .
C5 C 0.4355(3) 0.5213(3) 0.5954(4) 0.0644(14) Uani 1 1 d .
H5 H 0.4863 0.4973 0.6172 0.077 Uiso 1 1 calc R
C6 C 0.4297(4) 0.6016(3) 0.5884(5) 0.0704(15) Uani 1 1 d .
H6 H 0.4762 0.6323 0.6059 0.084 Uiso 1 1 calc R
C7 C 0.3310(3) 0.3711(3) 0.3547(4) 0.0756(16) Uani 1 1 d .
H7A H 0.3301 0.4243 0.3394 0.091 Uiso 1 1 calc R
H7B H 0.3180 0.3361 0.2888 0.091 Uiso 1 1 calc R
C8 C 0.3509(3) 0.3450(3) 0.4705(4) 0.0538(12) Uani 1 1 d .
C9 C 0.3597(2) 0.2651(3) 0.5207(4) 0.0494(11) Uani 1 1 d .
C10 C 0.3845(2) 0.2695(2) 0.6484(4) 0.0474(11) Uani 1 1 d .
C11 C 0.3928(3) 0.3524(3) 0.6867(4) 0.0518(12) Uani 1 1 d .
C12 C 0.3959(2) 0.2021(2) 0.7226(4) 0.0471(11) Uani 1 1 d .
C13 C 0.3812(3) 0.1310(3) 0.6562(4) 0.0504(11) Uani 1 1 d .
C14 C 0.3894(3) 0.0612(3) 0.7226(5) 0.0603(13) Uani 1 1 d .
H14 H 0.3793 0.0143 0.6797 0.072 Uiso 1 1 calc R
C15 C 0.4118(3) 0.0608(3) 0.8489(5) 0.0609(13) Uani 1 1 d .
H15 H 0.4170 0.0140 0.8920 0.073 Uiso 1 1 calc R
C16 C 0.4268(3) 0.1317(3) 0.9132(4) 0.0504(11) Uani 1 1 d .
C17 C 0.4206(3) 0.2013(3) 0.8539(4) 0.0508(11) Uani 1 1 d .
H17 H 0.4323 0.2475 0.8988 0.061 Uiso 1 1 calc R
C18 C 0.3463(3) 0.1905(3) 0.4612(4) 0.0540(12) Uani 1 1 d .
C19 C 0.3177(3) 0.1808(3) 0.3215(4) 0.0714(15) Uani 1 1 d .
H19A H 0.3132 0.1264 0.3012 0.107 Uiso 1 1 calc R
H19B H 0.3563 0.2046 0.2882 0.107 Uiso 1 1 calc R
H19C H 0.2655 0.2053 0.2865 0.107 Uiso 1 1 calc R

loop_
_atom_site_aniso_label
_atom_site_aniso_U_11
_atom_site_aniso_U_22
_atom_site_aniso_U_33
_atom_site_aniso_U_23
_atom_site_aniso_U_13
_atom_site_aniso_U_12
Br1 0.0807(4) 0.0712(4) 0.0518(3) 0.0151(3) 0.0206(3) 0.0132(3)
F1 0.121(3) 0.0533(19) 0.122(3) 0.0061(17) 0.049(2) -0.0127(18)
N1 0.072(3) 0.052(2) 0.036(2) 0.0020(17) 0.0122(18) -0.008(2)
N2 0.053(2) 0.069(3) 0.052(2) -0.013(2) 0.0184(19) -0.004(2)
O1 0.104(3) 0.056(2) 0.0388(18) -0.0038(15) 0.0136(17) -0.0155(18)
C1 0.092(4) 0.055(3) 0.053(3) 0.003(3) 0.029(3) -0.015(3)
C2 0.066(4) 0.059(3) 0.069(3) 0.002(3) 0.015(3) -0.005(3)
C3 0.063(4) 0.066(4) 0.059(3) -0.002(3) 0.016(3) -0.012(3)
C4 0.067(3) 0.053(3) 0.041(3) 0.006(2) 0.016(2) -0.010(3)
C5 0.063(3) 0.067(4) 0.065(3) 0.014(3) 0.022(3) -0.007(3)
C6 0.064(4) 0.075(4) 0.071(4) 0.007(3) 0.020(3) -0.020(3)
C7 0.094(4) 0.083(4) 0.046(3) 0.000(3) 0.017(3) 0.007(3)
C8 0.054(3) 0.066(3) 0.038(3) -0.001(2) 0.010(2) 0.001(2)
C9 0.043(3) 0.060(3) 0.045(3) -0.005(2) 0.013(2) -0.006(2)
C10 0.043(3) 0.054(3) 0.045(3) -0.008(2) 0.014(2) -0.008(2)
C11 0.057(3) 0.058(3) 0.042(3) 0.000(2) 0.017(2) -0.010(2)
C12 0.045(3) 0.051(3) 0.046(3) -0.004(2) 0.014(2) -0.002(2)
C13 0.046(3) 0.056(3) 0.052(3) -0.007(3) 0.019(2) 0.001(2)
C14 0.065(3) 0.054(3) 0.060(3) -0.007(3) 0.018(3) 0.002(3)
C15 0.062(3) 0.047(3) 0.073(4) 0.006(3) 0.021(3) 0.008(2)
C16 0.051(3) 0.055(3) 0.049(3) 0.009(2) 0.021(2) 0.009(2)
C17 0.052(3) 0.056(3) 0.046(3) -0.007(2) 0.017(2) -0.007(2)
C18 0.043(3) 0.072(3) 0.044(3) -0.010(3) 0.010(2) -0.001(2)
C19 0.077(4) 0.087(4) 0.047(3) -0.009(3) 0.017(3) 0.004(3)

loop_
_atom_type_symbol
_atom_type_description
_atom_type_scat_dispersion_real
_atom_type_scat_dispersion_imag
_atom_type_scat_source
C C 0.0033 0.0016 'International Tables Vol C Tables 4.2.6.8 and 6.1.1.4'
H H 0.0000 0.0000 'International Tables Vol C Tables 4.2.6.8 and 6.1.1.4'
N N 0.0061 0.0033 'International Tables Vol C Tables 4.2.6.8 and 6.1.1.4'
O O 0.0106 0.0060 'International Tables Vol C Tables 4.2.6.8 and 6.1.1.4'
F F 0.0171 0.0103 'International Tables Vol C Tables 4.2.6.8 and 6.1.1.4'
Br Br -0.2901 2.4595 'International Tables Vol C Tables 4.2.6.8 and 6.1.1.4'

loop_
_geom_angle_atom_site_label_1
_geom_angle_atom_site_label_2
_geom_angle_atom_site_label_3
_geom_angle
C11 N1 C8 112.1(4)
C11 N1 C4 124.0(4)
C8 N1 C4 123.8(4)
C18 N2 C13 120.6(4)
C2 C1 C6 123.6(5)
C2 C1 F1 117.0(5)
C6 C1 F1 119.4(5)
C1 C2 C3 117.6(5)
C1 C2 H2 121.2
C3 C2 H2 121.2
C4 C3 C2 119.9(5)
C4 C3 H3 120.0
C2 C3 H3 120.0
C5 C4 C3 120.9(5)
C5 C4 N1 120.1(5)
C3 C4 N1 119.0(4)
C4 C5 C6 119.5(5)
C4 C5 H5 120.2
C6 C5 H5 120.2
C1 C6 C5 118.4(5)
C1 C6 H6 120.8
C5 C6 H6 120.8
C8 C7 H7A 120.0
C8 C7 H7B 120.0
H7A C7 H7B 120.0
C7 C8 N1 123.7(5)
C7 C8 C9 131.2(4)
N1 C8 C9 105.1(4)
C10 C9 C18 119.6(4)
C10 C9 C8 108.4(4)
C18 C9 C8 132.0(4)
C9 C10 C12 121.5(4)
C9 C10 C11 109.3(4)
C12 C10 C11 129.3(4)
O1 C11 N1 125.3(4)
O1 C11 C10 129.4(4)
N1 C11 C10 105.2(4)
C10 C12 C17 125.1(4)
C10 C12 C13 115.1(4)
C17 C12 C13 119.8(4)
N2 C13 C14 118.1(4)
N2 C13 C12 123.1(4)
C14 C13 C12 118.8(4)
C15 C14 C13 121.2(4)
C15 C14 H14 119.4
C13 C14 H14 119.4
C14 C15 C16 119.1(4)
C14 C15 H15 120.4
C16 C15 H15 120.4
C17 C16 C15 122.3(4)
C17 C16 Br1 119.2(3)
C15 C16 Br1 118.5(3)
C16 C17 C12 118.7(4)
C16 C17 H17 120.7
C12 C17 H17 120.7
N2 C18 C9 120.1(4)
N2 C18 C19 117.0(4)
C9 C18 C19 122.8(4)
C18 C19 H19A 109.5
C18 C19 H19B 109.5
H19A C19 H19B 109.5
C18 C19 H19C 109.5
H19A C19 H19C 109.5
H19B C19 H19C 109.5

loop_
_geom_bond_atom_site_label_1
_geom_bond_atom_site_label_2
_geom_bond_distance
Br1 C16 1.902(4)
F1 C1 1.369(5)
N1 C11 1.387(5)
N1 C8 1.424(5)
N1 C4 1.436(5)
N2 C18 1.307(5)
N2 C13 1.385(5)
O1 C11 1.211(5)
C1 C2 1.357(7)
C1 C6 1.358(7)
C2 C3 1.384(6)
C2 H2 0.9300
C3 C4 1.380(6)
C3 H3 0.9300
C4 C5 1.361(6)
C5 C6 1.383(7)
C5 H5 0.9300
C6 H6 0.9300
C7 C8 1.327(6)
C7 H7A 0.9300
C7 H7B 0.9300
C8 C9 1.476(6)
C9 C10 1.378(5)
C9 C18 1.434(6)
C10 C12 1.409(6)
C10 C11 1.483(6)
C12 C17 1.415(5)
C12 C13 1.415(5)
C13 C14 1.400(6)
C14 C15 1.362(6)
C14 H14 0.9300
C15 C16 1.402(6)
C15 H15 0.9300
C16 C17 1.361(6)
C17 H17 0.9300
C18 C19 1.513(6)
C19 H19A 0.9600
C19 H19B 0.9600
C19 H19C 0.9600

loop_
_geom_torsion_atom_site_label_1
_geom_torsion_atom_site_label_2
_geom_torsion_atom_site_label_3
_geom_torsion_atom_site_label_4
_geom_torsion
C6 C1 C2 C3 0.1(7)
F1 C1 C2 C3 -178.1(4)
C1 C2 C3 C4 -1.9(7)
C2 C3 C4 C5 2.5(7)
C2 C3 C4 N1 -178.5(4)
C11 N1 C4 C5 78.4(6)
C8 N1 C4 C5 -105.5(5)
C11 N1 C4 C3 -100.6(5)
C8 N1 C4 C3 75.5(6)
C3 C4 C5 C6 -1.3(7)
N1 C4 C5 C6 179.8(4)
C2 C1 C6 C5 1.1(8)
F1 C1 C6 C5 179.2(4)
C4 C5 C6 C1 -0.5(7)
C11 N1 C8 C7 -177.8(5)
C4 N1 C8 C7 5.7(7)
C11 N1 C8 C9 0.5(5)
C4 N1 C8 C9 -176.0(4)
C7 C8 C9 C10 177.8(5)
N1 C8 C9 C10 -0.3(5)
C7 C8 C9 C18 -3.1(9)
N1 C8 C9 C18 178.8(4)
C18 C9 C10 C12 -1.0(6)
C8 C9 C10 C12 178.2(4)
C18 C9 C10 C11 -179.2(4)
C8 C9 C10 C11 0.1(5)
C8 N1 C11 O1 179.7(4)
C4 N1 C11 O1 -3.8(7)
C8 N1 C11 C10 -0.4(5)
C4 N1 C11 C10 176.1(4)
C9 C10 C11 O1 -179.9(5)
C12 C10 C11 O1 2.1(8)
C9 C10 C11 N1 0.2(5)
C12 C10 C11 N1 -177.7(4)
C9 C10 C12 C17 -179.4(4)
C11 C10 C12 C17 -1.7(7)
C9 C10 C12 C13 0.9(6)
C11 C10 C12 C13 178.6(4)
C18 N2 C13 C14 177.9(4)
C18 N2 C13 C12 -0.6(6)
C10 C12 C13 N2 -0.1(6)
C17 C12 C13 N2 -179.8(4)
C10 C12 C13 C14 -178.6(4)
C17 C12 C13 C14 1.7(6)
N2 C13 C14 C15 -179.2(4)
C12 C13 C14 C15 -0.6(7)
C13 C14 C15 C16 0.0(7)
C14 C15 C16 C17 -0.6(7)
C14 C15 C16 Br1 -179.0(3)
C15 C16 C17 C12 1.7(7)
Br1 C16 C17 C12 -179.9(3)
C10 C12 C17 C16 178.1(4)
C13 C12 C17 C16 -2.3(6)
C13 N2 C18 C9 0.5(6)
C13 N2 C18 C19 -178.3(4)
C10 C9 C18 N2 0.3(6)
C8 C9 C18 N2 -178.7(4)
C10 C9 C18 C19 179.0(4)
C8 C9 C18 C19 0.0(7)
